data_1563237
loop_
_publ_author_name
'Hou, Qin'
'Zhao, Jin-Jing'
'Zhao, Tian-Qi'
'Jin, Juan'
'Yu, Jie-Hui'
'Xu, Ji-Qing'

_publ_section_title
;
 New organically templated photoluminescence iodocuprates(I)
;
_journal_issue 7
_journal_name_full 'Journal of Solid State Chemistry'
_journal_page_first 1756
_journal_page_last 1760
_journal_paper_doi 10.1016/j.jssc.2011.05.010
_journal_volume 184
_journal_year 2011
_chemical_formula_sum 'C26 H60 Cu2 I6 N4 O2'
_chemical_formula_weight 1349.28
_space_group_IT_number 36
_space_group_name_Hall 'C 2c -2'
_space_group_name_H-M_alt 'C m c 21'
_symmetry_cell_setting orthorhombic
_symmetry_space_group_name_H-M 'C m c 21'
_atom_sites_solution_hydrogens geom
_atom_sites_solution_primary direct
_atom_sites_solution_secondary difmap
_audit_creation_method SHELXL-97
_cell_angle_alpha 90.00
_cell_angle_beta 90.00
_cell_angle_gamma 90.00
_cell_formula_units_Z 4
_cell_length_a 22.960(3)
_cell_length_b 15.693(3)
_cell_length_c 11.7964(19)
_cell_measurement_temperature 293(2)
_cell_volume 4250.4(12)
_computing_structure_refinement 'SHELXL-97 (Sheldrick, 1997)'
_computing_structure_solution 'SHELXS-97 (Sheldrick, 1990)'
_diffrn_ambient_temperature 293(2)
_diffrn_measured_fraction_theta_full 0.972
_diffrn_measured_fraction_theta_max 0.972
_diffrn_radiation_monochromator graphite
_diffrn_radiation_source 'fine-focus sealed tube'
_diffrn_radiation_type MoK\a
_diffrn_radiation_wavelength 0.71073
_diffrn_reflns_av_R_equivalents 0.0365
_diffrn_reflns_av_sigmaI/netI 0.0416
_diffrn_reflns_limit_h_max 27
_diffrn_reflns_limit_h_min -22
_diffrn_reflns_limit_k_max 18
_diffrn_reflns_limit_k_min -9
_diffrn_reflns_limit_l_max 12
_diffrn_reflns_limit_l_min -12
_diffrn_reflns_number 5669
_diffrn_reflns_theta_full 25.00
_diffrn_reflns_theta_max 25.00
_diffrn_reflns_theta_min 1.77
_exptl_absorpt_coefficient_mu 5.385
_exptl_absorpt_correction_T_max 0.584
_exptl_absorpt_correction_T_min 0.578
_exptl_absorpt_correction_type empirical
_exptl_crystal_colour yellow
_exptl_crystal_density_diffrn 2.109
_exptl_crystal_density_method 'not measured'
_exptl_crystal_description block
_exptl_crystal_F_000 2544
_exptl_crystal_size_max 0.1
_exptl_crystal_size_mid 0.1
_exptl_crystal_size_min 0.1
_refine_diff_density_max 1.222
_refine_diff_density_min -0.882
_refine_diff_density_rms 0.150
_refine_ls_abs_structure_details 'Flack H D (1983), Acta Cryst. A39, 876-881'
_refine_ls_abs_structure_Flack 0.01(6)
_refine_ls_extinction_method none
_refine_ls_goodness_of_fit_ref 0.996
_refine_ls_hydrogen_treatment constr
_refine_ls_matrix_type full
_refine_ls_number_parameters 190
_refine_ls_number_reflns 3309
_refine_ls_number_restraints 1
_refine_ls_restrained_S_all 0.996
_refine_ls_R_factor_all 0.0551
_refine_ls_R_factor_gt 0.0438
_refine_ls_shift/su_max 0.000
_refine_ls_shift/su_mean 0.000
_refine_ls_structure_factor_coef Fsqd
_refine_ls_weighting_details 'calc w=1/[\s^2^(Fo^2^)+(0.0784P)^2^+0.0000P] where P=(Fo^2^+2Fc^2^)/3'
_refine_ls_weighting_scheme calc
_refine_ls_wR_factor_gt 0.1104
_refine_ls_wR_factor_ref 0.1195
_reflns_number_gt 2728
_reflns_number_total 3309
_reflns_threshold_expression >2sigma(I)
_cod_data_source_file JSSC-2011-184-1756.CIF
_cod_data_source_block 3
_cod_original_sg_symbol_H-M Cmc2(1)
_cod_database_code 1563237

loop_
_symmetry_equiv_pos_as_xyz
'x, y, z'
'-x, -y, z+1/2'
'-x, y, z'
'x, -y, z+1/2'
'x+1/2, y+1/2, z'
'-x+1/2, -y+1/2, z+1/2'
'-x+1/2, y+1/2, z'
'x+1/2, -y+1/2, z+1/2'

loop_
_atom_site_label
_atom_site_type_symbol
_atom_site_fract_x
_atom_site_fract_y
_atom_site_fract_z
_atom_site_U_iso_or_equiv
_atom_site_adp_type
_atom_site_occupancy
_atom_site_symmetry_multiplicity
_atom_site_calc_flag
_atom_site_refinement_flags
_atom_site_disorder_assembly
_atom_site_disorder_group
Cu1 Cu 0.94525(8) 0.82880(13) 0.2274(2) 0.0869(7) Uani 1 1 d . . .
I1 I 0.83514(3) 0.81784(4) 0.23907(8) 0.0566(3) Uani 1 1 d . . .
I2 I 1.0000 0.95638(6) 0.33659(10) 0.0480(3) Uani 1 2 d S . .
I3 I 1.0000 0.81165(7) 0.02631(10) 0.0562(3) Uani 1 2 d S . .
I4 I 1.0000 0.68727(6) 0.35070(10) 0.0489(3) Uani 1 2 d S . .
I5 I 0.0000 0.61500(8) 0.74110(15) 0.0686(4) Uani 1 2 d S . .
N1 N 0.9049(5) 0.8354(6) 0.5443(10) 0.058(3) Uani 1 1 d . . .
H1A H 0.9169 0.8326 0.4718 0.070 Uiso 1 1 calc R . .
H1B H 0.9365 0.8313 0.5890 0.070 Uiso 1 1 calc R . .
N2 N 0.5976(4) 1.1256(6) 1.0798(9) 0.050(2) Uani 1 1 d . . .
H2A H 0.5668 1.0969 1.0522 0.060 Uiso 1 1 calc R . .
H2B H 0.5843 1.1738 1.1121 0.060 Uiso 1 1 calc R . .
C1 C 0.8759(6) 0.9214(8) 0.5644(13) 0.069(4) Uani 1 1 d . . .
H1C H 0.9038 0.9668 0.5512 0.083 Uiso 1 1 calc R . .
H1D H 0.8438 0.9287 0.5118 0.083 Uiso 1 1 calc R . .
C2 C 0.8537(5) 0.9262(8) 0.6843(13) 0.059(4) Uani 1 1 d . . .
H2C H 0.8327 0.9793 0.6942 0.071 Uiso 1 1 calc R . .
H2D H 0.8866 0.9267 0.7358 0.071 Uiso 1 1 calc R . .
C3 C 0.8134(4) 0.8518(6) 0.7160(11) 0.045(3) Uani 1 1 d . . .
C4 C 0.8443(5) 0.7682(6) 0.6875(12) 0.052(3) Uani 1 1 d . . .
H4A H 0.8772 0.7614 0.7383 0.063 Uiso 1 1 calc R . .
H4B H 0.8177 0.7213 0.7015 0.063 Uiso 1 1 calc R . .
C5 C 0.8657(6) 0.7624(8) 0.5676(12) 0.060(4) Uani 1 1 d . . .
H5A H 0.8865 0.7093 0.5565 0.072 Uiso 1 1 calc R . .
H5B H 0.8329 0.7635 0.5157 0.072 Uiso 1 1 calc R . .
C6 C 0.7925(5) 0.8554(7) 0.8385(12) 0.051(3) Uani 1 1 d . . .
H6A H 0.8257 0.8490 0.8885 0.061 Uiso 1 1 calc R . .
H6B H 0.7663 0.8080 0.8523 0.061 Uiso 1 1 calc R . .
C7 C 0.7608(5) 0.9394(7) 0.8674(13) 0.053(3) Uani 1 1 d . . .
H7A H 0.7894 0.9824 0.8870 0.064 Uiso 1 1 calc R . .
H7B H 0.7398 0.9590 0.8010 0.064 Uiso 1 1 calc R . .
C8 C 0.7183(5) 0.9293(7) 0.9652(10) 0.050(3) Uani 1 1 d . . .
H8A H 0.7374 0.8972 1.0248 0.060 Uiso 1 1 calc R . .
H8B H 0.6855 0.8956 0.9391 0.060 Uiso 1 1 calc R . .
C9 C 0.6945(4) 1.0124(6) 1.0167(10) 0.040(2) Uani 1 1 d . . .
C10 C 0.6638(5) 1.0700(7) 0.9318(11) 0.053(3) Uani 1 1 d . . .
H10A H 0.6916 1.0877 0.8745 0.064 Uiso 1 1 calc R . .
H10B H 0.6334 1.0377 0.8942 0.064 Uiso 1 1 calc R . .
C11 C 0.6372(6) 1.1479(8) 0.9854(11) 0.056(3) Uani 1 1 d . . .
H11A H 0.6680 1.1845 1.0136 0.068 Uiso 1 1 calc R . .
H11B H 0.6157 1.1795 0.9284 0.068 Uiso 1 1 calc R . .
C12 C 0.6271(6) 1.0725(7) 1.1682(11) 0.055(3) Uani 1 1 d . . .
H12A H 0.5992 1.0565 1.2261 0.066 Uiso 1 1 calc R . .
H12B H 0.6578 1.1054 1.2040 0.066 Uiso 1 1 calc R . .
C13 C 0.6534(5) 0.9912(8) 1.1142(12) 0.053(3) Uani 1 1 d . . .
H13A H 0.6745 0.9595 1.1717 0.063 Uiso 1 1 calc R . .
H13B H 0.6222 0.9553 1.0864 0.063 Uiso 1 1 calc R . .
O1W O 0.0000 0.8329(8) 0.7018(13) 0.069(4) Uani 1 2 d S . .
O2W O 0.5000 0.0229(8) 0.0056(14) 0.074(4) Uani 1 2 d S . .

loop_
_atom_site_aniso_label
_atom_site_aniso_U_11
_atom_site_aniso_U_22
_atom_site_aniso_U_33
_atom_site_aniso_U_23
_atom_site_aniso_U_13
_atom_site_aniso_U_12
Cu1 0.0632(10) 0.1093(15) 0.0882(16) -0.0439(13) 0.0134(10) -0.0252(9)
I1 0.0527(4) 0.0471(4) 0.0698(6) -0.0087(5) -0.0046(4) -0.0019(3)
I2 0.0528(6) 0.0309(4) 0.0603(8) -0.0064(5) 0.000 0.000
I3 0.0787(8) 0.0531(6) 0.0368(7) 0.0064(6) 0.000 0.000
I4 0.0620(6) 0.0372(5) 0.0473(8) 0.0035(5) 0.000 0.000
I5 0.0780(8) 0.0606(7) 0.0673(9) -0.0037(7) 0.000 0.000
N1 0.061(6) 0.056(6) 0.059(8) 0.005(5) 0.015(5) 0.011(5)
N2 0.058(6) 0.035(4) 0.055(7) -0.011(4) 0.008(5) 0.014(4)
C1 0.068(8) 0.059(7) 0.081(12) 0.023(7) 0.033(8) 0.003(7)
C2 0.058(7) 0.044(6) 0.076(10) -0.017(6) 0.018(7) 0.003(5)
C3 0.040(5) 0.030(5) 0.066(9) -0.003(5) -0.001(6) 0.007(4)
C4 0.068(7) 0.033(6) 0.056(8) -0.002(5) 0.018(6) -0.002(5)
C5 0.063(8) 0.046(7) 0.071(11) -0.003(6) 0.011(7) -0.004(6)
C6 0.048(6) 0.045(5) 0.060(9) -0.012(7) 0.003(6) 0.011(5)
C7 0.046(6) 0.044(6) 0.069(10) -0.012(6) 0.010(6) -0.001(5)
C8 0.066(7) 0.040(6) 0.043(8) -0.006(5) 0.014(6) 0.003(5)
C9 0.041(6) 0.041(6) 0.039(7) -0.005(5) -0.003(5) 0.003(4)
C10 0.061(7) 0.054(7) 0.043(7) -0.003(6) 0.008(7) 0.009(6)
C11 0.085(9) 0.050(7) 0.034(8) 0.007(5) 0.001(7) 0.014(6)
C12 0.071(8) 0.051(7) 0.043(8) 0.007(6) 0.012(6) 0.017(6)
C13 0.062(7) 0.047(6) 0.048(8) -0.001(6) 0.014(6) 0.010(6)
O1W 0.045(6) 0.079(9) 0.084(12) 0.009(7) 0.000 0.000
O2W 0.071(8) 0.063(9) 0.089(11) -0.012(8) 0.000 0.000

loop_
_atom_type_symbol
_atom_type_description
_atom_type_scat_dispersion_real
_atom_type_scat_dispersion_imag
_atom_type_scat_source
C C 0.0033 0.0016 'International Tables Vol C Tables 4.2.6.8 and 6.1.1.4'
H H 0.0000 0.0000 'International Tables Vol C Tables 4.2.6.8 and 6.1.1.4'
Cu Cu 0.3201 1.2651 'International Tables Vol C Tables 4.2.6.8 and 6.1.1.4'
I I -0.4742 1.8119 'International Tables Vol C Tables 4.2.6.8 and 6.1.1.4'
N N 0.0061 0.0033 'International Tables Vol C Tables 4.2.6.8 and 6.1.1.4'
O O 0.0106 0.0060 'International Tables Vol C Tables 4.2.6.8 and 6.1.1.4'

loop_
_geom_angle_atom_site_label_1
_geom_angle_atom_site_label_2
_geom_angle_atom_site_label_3
_geom_angle
_geom_angle_site_symmetry_1
_geom_angle_site_symmetry_3
Cu1 Cu1 I1 175.02(6) 3_755 .
Cu1 Cu1 I2 62.17(4) 3_755 .
I1 Cu1 I2 119.31(8) . .
Cu1 Cu1 I3 62.23(5) 3_755 .
I1 Cu1 I3 120.34(9) . .
I2 Cu1 I3 106.10(7) . .
Cu1 Cu1 I4 64.67(3) 3_755 .
I1 Cu1 I4 110.38(8) . .
I2 Cu1 I4 97.21(8) . .
I3 Cu1 I4 99.24(7) . .
Cu1 I2 Cu1 55.67(8) . 3_755
Cu1 I3 Cu1 55.53(9) 3_755 .
Cu1 I4 Cu1 50.67(7) 3_755 .
C5 N1 C1 113.0(10) . .
C5 N1 H1A 109.0 . .
C1 N1 H1A 109.0 . .
C5 N1 H1B 109.0 . .
C1 N1 H1B 109.0 . .
H1A N1 H1B 107.8 . .
C11 N2 C12 112.2(9) . .
C11 N2 H2A 109.2 . .
C12 N2 H2A 109.2 . .
C11 N2 H2B 109.2 . .
C12 N2 H2B 109.2 . .
H2A N2 H2B 107.9 . .
C2 C1 N1 109.8(11) . .
C2 C1 H1C 109.7 . .
N1 C1 H1C 109.7 . .
C2 C1 H1D 109.7 . .
N1 C1 H1D 109.7 . .
H1C C1 H1D 108.2 . .
C1 C2 C3 113.3(11) . .
C1 C2 H2C 108.9 . .
C3 C2 H2C 108.9 . .
C1 C2 H2D 108.9 . .
C3 C2 H2D 108.9 . .
H2C C2 H2D 107.7 . .
C6 C3 C4 112.8(9) . .
C6 C3 C2 113.1(10) . .
C4 C3 C2 108.6(9) . .
C5 C4 C3 114.3(10) . .
C5 C4 H4A 108.7 . .
C3 C4 H4A 108.7 . .
C5 C4 H4B 108.7 . .
C3 C4 H4B 108.7 . .
H4A C4 H4B 107.6 . .
N1 C5 C4 109.1(11) . .
N1 C5 H5A 109.9 . .
C4 C5 H5A 109.9 . .
N1 C5 H5B 109.9 . .
C4 C5 H5B 109.9 . .
H5A C5 H5B 108.3 . .
C3 C6 C7 113.0(11) . .
C3 C6 H6A 109.0 . .
C7 C6 H6A 109.0 . .
C3 C6 H6B 109.0 . .
C7 C6 H6B 109.0 . .
H6A C6 H6B 107.8 . .
C8 C7 C6 112.5(10) . .
C8 C7 H7A 109.1 . .
C6 C7 H7A 109.1 . .
C8 C7 H7B 109.1 . .
C6 C7 H7B 109.1 . .
H7A C7 H7B 107.8 . .
C7 C8 C9 116.0(9) . .
C7 C8 H8A 108.3 . .
C9 C8 H8A 108.3 . .
C7 C8 H8B 108.3 . .
C9 C8 H8B 108.3 . .
H8A C8 H8B 107.4 . .
C10 C9 C13 109.8(9) . .
C10 C9 C8 114.0(10) . .
C13 C9 C8 109.4(9) . .
C11 C10 C9 113.2(11) . .
C11 C10 H10A 108.9 . .
C9 C10 H10A 108.9 . .
C11 C10 H10B 108.9 . .
C9 C10 H10B 108.9 . .
H10A C10 H10B 107.8 . .
N2 C11 C10 111.9(10) . .
N2 C11 H11A 109.2 . .
C10 C11 H11A 109.2 . .
N2 C11 H11B 109.2 . .
C10 C11 H11B 109.2 . .
H11A C11 H11B 107.9 . .
N2 C12 C13 110.5(11) . .
N2 C12 H12A 109.6 . .
C13 C12 H12A 109.6 . .
N2 C12 H12B 109.6 . .
C13 C12 H12B 109.6 . .
H12A C12 H12B 108.1 . .
C9 C13 C12 111.8(10) . .
C9 C13 H13A 109.2 . .
C12 C13 H13A 109.2 . .
C9 C13 H13B 109.2 . .
C12 C13 H13B 109.2 . .
H13A C13 H13B 107.9 . .

loop_
_geom_bond_atom_site_label_1
_geom_bond_atom_site_label_2
_geom_bond_distance
_geom_bond_site_symmetry_2
Cu1 Cu1 2.514(4) 3_755
Cu1 I1 2.5378(19) .
Cu1 I2 2.692(2) .
Cu1 I3 2.698(3) .
Cu1 I4 2.937(3) .
I2 Cu1 2.692(2) 3_755
I3 Cu1 2.698(3) 3_755
I4 Cu1 2.937(3) 3_755
N1 C5 1.483(16) .
N1 C1 1.523(16) .
N1 H1A 0.9000 .
N1 H1B 0.9000 .
N2 C11 1.480(15) .
N2 C12 1.496(16) .
N2 H2A 0.9000 .
N2 H2B 0.9000 .
C1 C2 1.51(2) .
C1 H1C 0.9700 .
C1 H1D 0.9700 .
C2 C3 1.537(16) .
C2 H2C 0.9700 .
C2 H2D 0.9700 .
C3 C6 1.523(19) .
C3 C4 1.530(14) .
C4 C5 1.500(19) .
C4 H4A 0.9700 .
C4 H4B 0.9700 .
C5 H5A 0.9700 .
C5 H5B 0.9700 .
C6 C7 1.544(14) .
C6 H6A 0.9700 .
C6 H6B 0.9700 .
C7 C8 1.519(17) .
C7 H7A 0.9700 .
C7 H7B 0.9700 .
C8 C9 1.538(14) .
C8 H8A 0.9700 .
C8 H8B 0.9700 .
C9 C10 1.523(16) .
C9 C13 1.525(16) .
C10 C11 1.507(17) .
C10 H10A 0.9700 .
C10 H10B 0.9700 .
C11 H11A 0.9700 .
C11 H11B 0.9700 .
C12 C13 1.548(16) .
C12 H12A 0.9700 .
C12 H12B 0.9700 .
C13 H13A 0.9700 .
C13 H13B 0.9700 .
